data_4309408
loop_
_publ_author_name
'Motoki Takuma'
'Yasuhiro Ohki'
'Kazuyuki Tatsumi'

_publ_section_title
;
Sulfido-Bridged Dinuclear Molybdenum-Copper Complexes Related to the
Active Site of CO Dehydrogenase:
[(dithiolate)Mo(O)S2Cu(SAr)]2- (dithiolate = 1,2-S2C6H4, 1,2-S2C6H2-3,6-Cl2,
1,2-S2C2H4)
;
_journal_name_full 'Inorganic Chemistry'
_journal_page_first 6034
_journal_page_last 6043
_journal_paper_doi 10.1021/ic050294v
_journal_volume 44
_journal_year 2005
_chemical_formula_sum 'C23 H47 Cu Mo N2 O2 S3'
_chemical_formula_weight 639.30
_space_group_IT_number 5
_symmetry_cell_setting monoclinic
_symmetry_Int_Tables_number 5
_symmetry_space_group_name_Hall 'C 2y'
_symmetry_space_group_name_H-M 'C 1 2 1'
_cell_angle_alpha 90
_cell_angle_beta 104.712(4)
_cell_angle_gamma 90
_cell_formula_units_Z 4
_cell_length_a 16.015(6)
_cell_length_b 8.791(3)
_cell_length_c 23.928(9)
_cell_measurement_reflns_used 5695
_cell_measurement_temperature 173.2
_cell_measurement_theta_max 27.5
_cell_measurement_theta_min 3.2
_cell_volume 3258(2)
_computing_cell_refinement CRYSTALCLEAR
_computing_data_collection CRYSTALCLEAR
_computing_data_reduction 'teXsan Ver. 1.11'
_computing_publication_material 'teXsan Ver. 1.11'
_computing_structure_refinement 'teXsan Ver. 1.10'
_computing_structure_solution 'DIRDIF94 (PATTY)'
_diffrn_detector_area_resol_mean 14.62
_diffrn_measured_fraction_theta_full 0.9864
_diffrn_measured_fraction_theta_max 0.9864
_diffrn_measurement_device_type 'Rigaku/MSC Mercury CCD'
_diffrn_measurement_method \w
_diffrn_radiation_type 'Mo K\a'
_diffrn_radiation_wavelength 0.7107
_diffrn_reflns_av_R_equivalents 0.038
_diffrn_reflns_limit_h_max 16
_diffrn_reflns_limit_h_min -20
_diffrn_reflns_limit_k_max 8
_diffrn_reflns_limit_k_min -11
_diffrn_reflns_limit_l_max 31
_diffrn_reflns_limit_l_min -31
_diffrn_reflns_number 12332
_diffrn_reflns_theta_full 27.48
_diffrn_reflns_theta_max 27.48
_exptl_absorpt_coefficient_mu 1.248
_exptl_absorpt_correction_T_max 0.939
_exptl_absorpt_correction_T_min 0.739
_exptl_absorpt_correction_type multi-scan
_exptl_absorpt_process_details '(Jacobson, 1998)'
_exptl_crystal_colour orange
_exptl_crystal_density_diffrn 1.303
_exptl_crystal_density_method 'not measured'
_exptl_crystal_description Platelet
_exptl_crystal_size_max 0.200
_exptl_crystal_size_mid 0.200
_exptl_crystal_size_min 0.050
_refine_diff_density_max 2.15
_refine_diff_density_min -0.54
_refine_ls_abs_structure_details unk
_refine_ls_abs_structure_Flack 0.99(2)
_refine_ls_extinction_method none
_refine_ls_goodness_of_fit_ref 2.505
_refine_ls_hydrogen_treatment noref
_refine_ls_number_parameters 289
_refine_ls_number_reflns 3536
_refine_ls_R_factor_gt 0.0621
_refine_ls_shift/su_max 0.0231
_refine_ls_structure_factor_coef F
_refine_ls_weighting_details 'w = 1/[\s^2^(Fo) + 0.00010|Fo|^2^]'
_refine_ls_weighting_scheme calc
_refine_ls_wR_factor_ref 0.0874
_reflns_number_gt 3536
_reflns_number_total 3928
_reflns_threshold_expression F^2^>3.0\s(F^2^)
_cod_data_source_file ic050294vsi20050520_025114_02.cif
_cod_data_source_block (Et4N)2[O2MoS2CuS(o-Tol)]
_cod_original_cell_volume 3258(1)
_cod_original_formula_sum 'C23 H47 Cu Mo N2 O2 S3 '
_cod_database_code 4309408

loop_
_symmetry_equiv_pos_as_xyz
x,y,z
-x,y,-z
1/2+x,1/2+y,z
1/2-x,1/2+y,-z

loop_
_atom_site_label
_atom_site_type_symbol
_atom_site_fract_x
_atom_site_fract_y
_atom_site_fract_z
_atom_site_U_iso_or_equiv
_atom_site_adp_type
_atom_site_occupancy
_atom_site_calc_flag
_atom_site_refinement_flags
_atom_site_disorder_assembly
_atom_site_disorder_group
Mo Mo 0.28484(3) 0.0839 -0.13664(2) 0.0283(1) Uani 1.00 d . . .
Cu Cu 0.19580(4) -0.01870(9) -0.23874(3) 0.0259(2) Uani 1.00 d . . .
S(1) S 0.14102(9) 0.0479(2) -0.16498(7) 0.0334(4) Uani 1.00 d . . .
S(2) S 0.33638(9) 0.0255(2) -0.21410(7) 0.0316(4) Uani 1.00 d . . .
S(3) S 0.11158(10) -0.1184(2) -0.31639(7) 0.0432(4) Uani 1.00 d . . .
O(1) O 0.3107(4) 0.2758(6) -0.1155(3) 0.054(2) Uani 1.00 d . . .
O(2) O 0.3315(3) -0.0337(8) -0.0794(2) 0.057(2) Uani 1.00 d . . .
N(1) N 0.3874(3) 0.0844(8) 0.0895(2) 0.039(1) Uani 1.00 d . . .
N(2) N 0.6578(3) 0.5082(5) 0.2834(2) 0.027(1) Uani 1.00 d . . .
C(1) C 0.1641(5) -0.1430(10) -0.3723(3) 0.052(2) Uani 1.00 d . . .
C(2) C 0.2370(6) -0.055(1) -0.3738(3) 0.061(2) Uani 1.00 d . . .
C(3) C 0.2801(7) -0.080(2) -0.4176(4) 0.101(4) Uani 1.00 d . . .
C(4) C 0.2464(10) -0.190(2) -0.4600(4) 0.126(5) Uani 1.00 d . . .
C(5) C 0.177(1) -0.268(2) -0.4582(4) 0.105(4) Uani 1.00 d . . .
C(6) C 0.1295(8) -0.251(1) -0.4160(3) 0.084(3) Uani 1.00 d . . .
C(7) C 0.0633(8) -0.326(1) -0.4215(4) 0.101(3) Uani 1.00 d . . .
C(8) C 0.2982(5) 0.145(1) 0.0864(4) 0.059(2) Uani 1.00 d . . .
C(9) C 0.2330(6) 0.123(2) 0.0278(4) 0.095(4) Uani 1.00 d . . .
C(10) C 0.4255(6) 0.168(1) 0.0436(3) 0.054(2) Uani 1.00 d . . .
C(11) C 0.446(1) 0.340(1) 0.0589(9) 0.137(7) Uani 1.00 d . . .
C(12) C 0.4444(5) 0.125(1) 0.1474(3) 0.059(2) Uani 1.00 d . . .
C(13) C 0.4204(5) 0.058(2) 0.1975(3) 0.100(4) Uani 1.00 d . . .
C(14) C 0.3834(6) -0.085(1) 0.0788(4) 0.061(2) Uani 1.00 d . . .
C(15) C 0.4661(6) -0.162(1) 0.0819(5) 0.074(3) Uani 1.00 d . . .
C(16) C 0.6341(4) 0.6618(7) 0.3041(3) 0.033(1) Uani 1.00 d . . .
C(17) C 0.5396(4) 0.6972(9) 0.2922(3) 0.043(2) Uani 1.00 d . . .
C(18) C 0.7544(3) 0.5093(7) 0.2966(3) 0.032(1) Uani 1.00 d . . .
C(19) C 0.7951(4) 0.3668(8) 0.2802(3) 0.037(2) Uani 1.00 d . . .
C(20) C 0.6270(4) 0.3809(8) 0.3143(3) 0.039(2) Uani 1.00 d . . .
C(21) C 0.6657(6) 0.375(1) 0.3786(4) 0.068(3) Uani 1.00 d . . .
C(22) C 0.6159(4) 0.4855(7) 0.2199(3) 0.034(1) Uani 1.00 d . . .
C(23) C 0.6406(5) 0.607(1) 0.1805(3) 0.051(2) Uani 1.00 d . . .
H(1) H 0.2576 0.0221 -0.3448 0.0738 Uiso 1.00 calc . . .
H(2) H 0.3316 -0.0232 -0.4185 0.1216 Uiso 1.00 calc . . .
H(3) H 0.2746 -0.2094 -0.4907 0.1509 Uiso 1.00 calc . . .
H(4) H 0.1565 -0.3425 -0.4883 0.1261 Uiso 1.00 calc . . .
H(5) H 0.0374 -0.3033 -0.3900 0.1211 Uiso 1.00 calc . . .
H(6) H 0.0231 -0.3008 -0.4580 0.1211 Uiso 1.00 calc . . .
H(7) H 0.0772 -0.4337 -0.4210 0.1211 Uiso 1.00 calc . . .
H(8) H 0.2762 0.0933 0.1155 0.0703 Uiso 1.00 calc . . .
H(9) H 0.3030 0.2530 0.0948 0.0703 Uiso 1.00 calc . . .
H(10) H 0.1777 0.1658 0.0294 0.1144 Uiso 1.00 calc . . .
H(11) H 0.2536 0.1749 -0.0020 0.1144 Uiso 1.00 calc . . .
H(12) H 0.2263 0.0157 0.0188 0.1144 Uiso 1.00 calc . . .
H(13) H 0.4784 0.1178 0.0415 0.0647 Uiso 1.00 calc . . .
H(14) H 0.3839 0.1625 0.0063 0.0647 Uiso 1.00 calc . . .
H(15) H 0.4879 0.3473 0.0960 0.1646 Uiso 1.00 calc . . .
H(16) H 0.4691 0.3868 0.0294 0.1646 Uiso 1.00 calc . . .
H(17) H 0.3933 0.3920 0.0609 0.1646 Uiso 1.00 calc . . .
H(18) H 0.5026 0.0925 0.1484 0.0705 Uiso 1.00 calc . . .
H(19) H 0.4435 0.2352 0.1513 0.0705 Uiso 1.00 calc . . .
H(20) H 0.3629 0.0919 0.1981 0.1201 Uiso 1.00 calc . . .
H(21) H 0.4211 -0.0518 0.1947 0.1201 Uiso 1.00 calc . . .
H(22) H 0.4614 0.0903 0.2328 0.1201 Uiso 1.00 calc . . .
H(23) H 0.3579 -0.1312 0.1073 0.0735 Uiso 1.00 calc . . .
H(24) H 0.3463 -0.1018 0.0404 0.0735 Uiso 1.00 calc . . .
H(25) H 0.4557 -0.2696 0.0739 0.0892 Uiso 1.00 calc . . .
H(26) H 0.4931 -0.1182 0.0537 0.0892 Uiso 1.00 calc . . .
H(27) H 0.5039 -0.1498 0.1204 0.0892 Uiso 1.00 calc . . .
H(28) H 0.6581 0.6664 0.3456 0.0401 Uiso 1.00 calc . . .
H(29) H 0.6606 0.7397 0.2856 0.0401 Uiso 1.00 calc . . .
H(30) H 0.5320 0.7979 0.3067 0.0515 Uiso 1.00 calc . . .
H(31) H 0.5139 0.6938 0.2509 0.0515 Uiso 1.00 calc . . .
H(32) H 0.5117 0.6226 0.3113 0.0515 Uiso 1.00 calc . . .
H(33) H 0.7716 0.5940 0.2761 0.0378 Uiso 1.00 calc . . .
H(34) H 0.7767 0.5245 0.3379 0.0378 Uiso 1.00 calc . . .
H(35) H 0.7808 0.2810 0.3015 0.0444 Uiso 1.00 calc . . .
H(36) H 0.7734 0.3487 0.2391 0.0444 Uiso 1.00 calc . . .
H(37) H 0.8573 0.3792 0.2895 0.0444 Uiso 1.00 calc . . .
H(38) H 0.5649 0.3904 0.3076 0.0473 Uiso 1.00 calc . . .
H(39) H 0.6406 0.2860 0.2979 0.0473 Uiso 1.00 calc . . .
H(40) H 0.6420 0.2892 0.3948 0.0819 Uiso 1.00 calc . . .
H(41) H 0.7279 0.3642 0.3863 0.0819 Uiso 1.00 calc . . .
H(42) H 0.6522 0.4685 0.3961 0.0819 Uiso 1.00 calc . . .
H(43) H 0.6331 0.3868 0.2085 0.0410 Uiso 1.00 calc . . .
H(44) H 0.5538 0.4876 0.2143 0.0410 Uiso 1.00 calc . . .
H(45) H 0.7026 0.6063 0.1853 0.0617 Uiso 1.00 calc . . .
H(46) H 0.6117 0.5856 0.1405 0.0617 Uiso 1.00 calc . . .
H(47) H 0.6230 0.7068 0.1909 0.0617 Uiso 1.00 calc . . .

loop_
_atom_site_aniso_label
_atom_site_aniso_U_11
_atom_site_aniso_U_22
_atom_site_aniso_U_33
_atom_site_aniso_U_12
_atom_site_aniso_U_13
_atom_site_aniso_U_23
Mo 0.0264(2) 0.0345(3) 0.0228(2) -0.0013(2) 0.0040(2) -0.0007(2)
Cu 0.0245(3) 0.0264(3) 0.0260(3) 0.0024(3) 0.0050(3) -0.0038(3)
S(1) 0.0263(6) 0.0429(9) 0.0342(7) -0.0028(6) 0.0133(5) -0.0058(6)
S(2) 0.0244(6) 0.0385(8) 0.0334(7) 0.0016(6) 0.0099(5) -0.0012(6)
S(3) 0.0313(7) 0.055(1) 0.0390(8) 0.0067(7) 0.0004(6) -0.0237(8)
O(1) 0.073(3) 0.033(2) 0.073(4) -0.011(2) 0.047(3) -0.014(2)
O(2) 0.055(3) 0.074(4) 0.036(3) 0.017(3) -0.002(2) 0.024(2)
N(1) 0.034(2) 0.050(3) 0.034(2) 0.006(3) 0.012(2) -0.008(3)
N(2) 0.023(2) 0.024(2) 0.037(2) -0.001(2) 0.010(2) -0.009(2)
C(1) 0.062(4) 0.066(4) 0.022(3) 0.048(3) 0.002(2) -0.003(3)
C(2) 0.067(4) 0.079(6) 0.041(4) 0.047(4) 0.019(3) 0.030(4)
C(3) 0.114(8) 0.16(1) 0.052(5) 0.102(7) 0.061(5) 0.062(5)
C(4) 0.140(10) 0.21(2) 0.030(4) 0.120(8) 0.035(6) 0.025(6)
C(5) 0.167(10) 0.111(9) 0.020(4) 0.105(8) -0.007(5) -0.013(5)
C(6) 0.108(6) 0.083(6) 0.033(4) 0.074(5) -0.033(3) -0.027(4)
C(7) 0.125(8) 0.081(7) 0.053(6) 0.046(5) -0.058(6) -0.040(5)
C(8) 0.041(3) 0.076(6) 0.062(4) 0.015(4) 0.018(3) 0.005(4)
C(9) 0.049(5) 0.14(1) 0.078(6) 0.038(6) -0.013(4) -0.040(7)
C(10) 0.077(5) 0.054(4) 0.040(4) 0.005(4) 0.030(4) 0.004(3)
C(11) 0.18(1) 0.062(7) 0.23(2) -0.055(9) 0.15(1) -0.059(10)
C(12) 0.053(4) 0.080(6) 0.041(3) 0.002(4) 0.006(3) -0.011(4)
C(13) 0.059(5) 0.22(2) 0.026(3) 0.041(8) 0.017(3) 0.031(6)
C(14) 0.057(4) 0.052(3) 0.082(6) 0.004(4) 0.032(4) -0.015(5)
C(15) 0.062(5) 0.064(6) 0.102(8) 0.028(5) 0.030(5) 0.015(6)
C(16) 0.038(3) 0.021(3) 0.049(4) -0.002(2) 0.026(3) -0.005(3)
C(17) 0.037(3) 0.038(4) 0.056(4) 0.004(3) 0.018(3) -0.010(3)
C(18) 0.020(2) 0.033(3) 0.039(3) -0.001(2) 0.003(2) -0.008(2)
C(19) 0.030(3) 0.035(3) 0.047(4) 0.003(2) 0.011(3) -0.010(3)
C(20) 0.044(3) 0.030(3) 0.048(3) -0.005(3) 0.020(3) 0.002(3)
C(21) 0.096(6) 0.078(6) 0.044(3) 0.003(5) 0.041(4) 0.015(5)
C(22) 0.035(3) 0.029(3) 0.037(2) 0.003(3) 0.006(2) -0.013(2)
C(23) 0.063(4) 0.053(5) 0.040(4) 0.004(4) 0.017(3) 0.010(3)

loop_
_atom_type_symbol
_atom_type_description
_atom_type_scat_dispersion_real
_atom_type_scat_dispersion_imag
_atom_type_scat_source
Mo Mo -1.683 0.686
;International Tables for Crystallography
(1992, Vol. C, Tables 4.2.6.8 and 6.1.1.1)
;
Cu Cu 0.320 1.265
;International Tables for Crystallography
(1992, Vol. C, Tables 4.2.6.8 and 6.1.1.1)
;
O O 0.011 0.006
;International Tables for Crystallography
(1992, Vol. C, Tables 4.2.6.8 and 6.1.1.1)
;
S S 0.125 0.123
;International Tables for Crystallography
(1992, Vol. C, Tables 4.2.6.8 and 6.1.1.1)
;
C C 0.003 0.002
;International Tables for Crystallography
(1992, Vol. C, Tables 4.2.6.8 and 6.1.1.1)
;
H H 0.000 0.000
;International Tables for Crystallography
(1992, Vol. C, Table 6.1.1.2)
;
N N 0.006 0.003
;International Tables for Crystallography
(1992, Vol. C, Tables 4.2.6.8 and 6.1.1.1)
;

loop_
_geom_angle_atom_site_label_1
_geom_angle_atom_site_label_2
_geom_angle_atom_site_label_3
_geom_angle
_geom_angle_site_symmetry_1
_geom_angle_site_symmetry_2
_geom_angle_site_symmetry_3
_geom_angle_publ_flag
Cu Mo S(1) 53.55(6) . . . yes
Cu Mo S(2) 52.68(6) . . . yes
Cu Mo O(1) 128.0(3) . . . yes
Cu Mo O(2) 123.3(3) . . . yes
S(1) Mo S(2) 106.17(9) . . . yes
S(1) Mo O(1) 111.4(3) . . . yes
S(1) Mo O(2) 111.0(3) . . . yes
S(2) Mo O(1) 109.8(3) . . . yes
S(2) Mo O(2) 109.7(3) . . . yes
O(1) Mo O(2) 108.7(5) . . . yes
Mo Cu S(1) 53.99(6) . . . yes
Mo Cu S(2) 54.73(7) . . . yes
Mo Cu S(3) 172.32(9) . . . yes
S(1) Cu S(2) 108.66(10) . . . yes
S(1) Cu S(3) 119.65(10) . . . yes
S(2) Cu S(3) 131.6(1) . . . yes
Mo S(1) Cu 72.45(7) . . . yes
Mo S(2) Cu 72.60(7) . . . yes
Cu S(3) C(1) 112.6(4) . . . yes
C(8) N(1) C(10) 109.3(9) . . . yes
C(8) N(1) C(12) 108.0(9) . . . yes
C(8) N(1) C(14) 109(1) . . . yes
C(10) N(1) C(12) 106.3(9) . . . yes
C(10) N(1) C(14) 110.6(9) . . . yes
C(12) N(1) C(14) 112(1) . . . yes
C(16) N(2) C(18) 104.8(7) . . . yes
C(16) N(2) C(20) 111.3(7) . . . yes
C(16) N(2) C(22) 111.2(8) . . . yes
C(18) N(2) C(20) 110.7(7) . . . yes
C(18) N(2) C(22) 112.6(7) . . . yes
C(20) N(2) C(22) 106.3(7) . . . yes
S(3) C(1) C(2) 120.7(9) . . . yes
S(3) C(1) C(6) 117(1) . . . yes
C(2) C(1) C(6) 121(1) . . . yes
C(1) C(2) C(3) 120(1) . . . yes
C(2) C(3) C(4) 118(1) . . . yes
C(3) C(4) C(5) 120(1) . . . yes
C(4) C(5) C(6) 125(1) . . . yes
C(1) C(6) C(5) 114(1) . . . yes
C(1) C(6) C(7) 127(1) . . . yes
C(5) C(6) C(7) 118(1) . . . yes
N(1) C(8) C(9) 114(1) . . . yes
N(1) C(10) C(11) 112(1) . . . yes
N(1) C(12) C(13) 115(1) . . . yes
N(1) C(14) C(15) 116(1) . . . yes
N(2) C(16) C(17) 116.5(8) . . . yes
N(2) C(18) C(19) 115.5(7) . . . yes
N(2) C(20) C(21) 115.4(10) . . . yes
N(2) C(22) C(23) 113.9(8) . . . yes

loop_
_geom_bond_atom_site_label_1
_geom_bond_atom_site_label_2
_geom_bond_distance
_geom_bond_site_symmetry_1
_geom_bond_site_symmetry_2
_geom_bond_publ_flag
Mo Cu 2.654(1) . . yes
Mo S(1) 2.252(2) . . yes
Mo S(2) 2.271(2) . . yes
Mo O(1) 1.779(8) . . yes
Mo O(2) 1.727(8) . . yes
Cu S(1) 2.240(2) . . yes
Cu S(2) 2.212(3) . . yes
Cu S(3) 2.183(3) . . yes
S(3) C(1) 1.77(1) . . yes
N(1) C(8) 1.51(1) . . yes
N(1) C(10) 1.57(1) . . yes
N(1) C(12) 1.50(1) . . yes
N(1) C(14) 1.51(2) . . yes
N(2) C(16) 1.52(1) . . yes
N(2) C(18) 1.50(1) . . yes
N(2) C(20) 1.49(1) . . yes
N(2) C(22) 1.51(1) . . yes
C(1) C(2) 1.41(2) . . yes
C(1) C(6) 1.42(2) . . yes
C(2) C(3) 1.41(2) . . yes
C(3) C(4) 1.41(4) . . yes
C(4) C(5) 1.31(4) . . yes
C(5) C(6) 1.42(3) . . yes
C(6) C(7) 1.22(3) . . yes
C(8) C(9) 1.53(2) . . yes
C(10) C(11) 1.57(2) . . yes
C(12) C(13) 1.47(2) . . yes
C(14) C(15) 1.47(2) . . yes
C(16) C(17) 1.50(1) . . yes
C(18) C(19) 1.51(1) . . yes
C(20) C(21) 1.51(2) . . yes
C(22) C(23) 1.54(2) . . yes

loop_
_geom_contact_atom_site_label_1
_geom_contact_atom_site_label_2
_geom_contact_distance
_geom_contact_site_symmetry_1
_geom_contact_site_symmetry_2
_geom_contact_publ_flag
Mo Cu 2.654(1) . . ?
Cu C(19) 3.54(1) . 2_655 ?
S(2) C(12) 3.58(1) . 2_655 ?
O(1) C(23) 3.48(2) . 2_655 ?
O(1) C(22) 3.54(1) . 2_655 ?
O(2) C(10) 3.44(2) . . ?
O(2) C(15) 3.45(2) . 2_655 ?
O(2) C(8) 3.49(2) . 4_545 ?
O(2) C(9) 3.51(2) . 4_545 ?
C(2) C(16) 3.39(1) . 2_645 ?
C(3) C(16) 3.54(2) . 2_645 ?
C(10) C(10) 3.55(2) . 2_655 ?
C(13) C(19) 3.58(2) . 3_445 ?

loop_
_geom_torsion_atom_site_label_1
_geom_torsion_atom_site_label_2
_geom_torsion_atom_site_label_3
_geom_torsion_atom_site_label_4
_geom_torsion
_geom_torsion_site_symmetry_1
_geom_torsion_site_symmetry_2
_geom_torsion_site_symmetry_3
_geom_torsion_site_symmetry_4
_geom_torsion_publ_flag
Mo Cu S(3) C(1) -153.9(7) . . . . yes
Mo S(1) Cu S(2) -2.7(1) . . . . yes
Mo S(1) Cu S(3) 174.9(1) . . . . yes
Mo S(2) Cu S(1) 2.7(1) . . . . yes
Mo S(2) Cu S(3) -174.5(1) . . . . yes
Cu S(1) Mo S(2) 2.6(1) . . . . yes
Cu S(1) Mo O(1) 122.1(3) . . . . yes
Cu S(1) Mo O(2) -116.6(4) . . . . yes
Cu S(2) Mo S(1) -2.6(1) . . . . yes
Cu S(2) Mo O(1) -123.2(4) . . . . yes
Cu S(2) Mo O(2) 117.4(3) . . . . yes
Cu S(3) C(1) C(2) -22.9(10) . . . . yes
Cu S(3) C(1) C(6) 158.2(7) . . . . yes
S(1) Mo Cu S(2) 176.9(1) . . . . yes
S(1) Mo Cu S(3) -35.6(6) . . . . yes
S(1) Cu Mo S(2) -176.9(1) . . . . yes
S(1) Cu Mo O(1) -90.0(3) . . . . yes
S(1) Cu Mo O(2) 92.7(3) . . . . yes
S(1) Cu S(3) C(1) 173.3(4) . . . . yes
S(2) Mo Cu S(3) 147.6(7) . . . . yes
S(2) Cu Mo O(1) 86.9(3) . . . . yes
S(2) Cu Mo O(2) -90.4(3) . . . . yes
S(2) Cu S(3) C(1) -9.8(5) . . . . yes
S(3) Cu Mo O(1) -125.5(7) . . . . yes
S(3) Cu Mo O(2) 57.2(7) . . . . yes
S(3) C(1) C(2) C(3) 177.7(9) . . . . yes
S(3) C(1) C(6) C(5) -178.0(9) . . . . yes
S(3) C(1) C(6) C(7) 4(1) . . . . yes
C(1) C(2) C(3) C(4) 2(1) . . . . yes
C(1) C(6) C(5) C(4) -1(2) . . . . yes
C(2) C(1) C(6) C(5) 3(1) . . . . yes
C(2) C(1) C(6) C(7) -174(1) . . . . yes
C(2) C(3) C(4) C(5) 0(2) . . . . yes
C(3) C(2) C(1) C(6) -3(1) . . . . yes
C(3) C(4) C(5) C(6) 0(3) . . . . yes
C(4) C(5) C(6) C(7) 176(1) . . . . yes
C(8) N(1) C(10) C(11) 68(1) . . . . yes
C(8) N(1) C(12) C(13) 62(1) . . . . yes
C(8) N(1) C(14) C(15) -178(1) . . . . yes
C(9) C(8) N(1) C(10) 60(1) . . . . yes
C(9) C(8) N(1) C(12) 175(1) . . . . yes
C(9) C(8) N(1) C(14) -61(1) . . . . yes
C(10) N(1) C(12) C(13) -179(1) . . . . yes
C(10) N(1) C(14) C(15) 60(1) . . . . yes
C(11) C(10) N(1) C(12) -47(1) . . . . yes
C(11) C(10) N(1) C(14) -170(1) . . . . yes
C(12) N(1) C(14) C(15) -57(1) . . . . yes
C(13) C(12) N(1) C(14) -58(1) . . . . yes
C(16) N(2) C(18) C(19) 179.8(8) . . . . yes
C(16) N(2) C(20) C(21) -62(1) . . . . yes
C(16) N(2) C(22) C(23) 58.9(9) . . . . yes
C(17) C(16) N(2) C(18) 175.6(9) . . . . yes
C(17) C(16) N(2) C(20) -64(1) . . . . yes
C(17) C(16) N(2) C(22) 53(1) . . . . yes
C(18) N(2) C(20) C(21) 53(1) . . . . yes
C(18) N(2) C(22) C(23) -58(1) . . . . yes
C(19) C(18) N(2) C(20) 59(1) . . . . yes
C(19) C(18) N(2) C(22) -59(1) . . . . yes
C(20) N(2) C(22) C(23) -179.8(8) . . . . yes
C(21) C(20) N(2) C(22) 176.2(9) . . . . yes
C(21) C(20) N(2) C(22) 176.2(9) . . . . yes
